data_7064129
loop_
_publ_author_name
'Panda, Pradeepta'
'Shanmugapriya, V.'

_publ_section_title
;
 Single-step nitration of N,N&#x2032;-Bispyrrolylmethane: Polynitro
 Derivatives as Insensitive Energetic Materials
;
_journal_name_full 'New Journal of Chemistry'
_journal_paper_doi 10.1039/D5NJ03844H
_journal_year 2025
_chemical_formula_moiety 'C9 H8 N4 O4'
_chemical_formula_sum 'C9 H8 N4 O4'
_chemical_formula_weight 236.19
_space_group_crystal_system triclinic
_space_group_IT_number 2
_space_group_name_Hall '-P 1'
_space_group_name_H-M_alt 'P -1'
_atom_sites_solution_hydrogens geom
_audit_creation_method SHELXL-2018/3
_audit_update_record
;
2025-07-29 deposited with the CCDC.	2025-11-14 downloaded from the CCDC.
;
_cell_angle_alpha 71.770(4)
_cell_angle_beta 76.216(4)
_cell_angle_gamma 79.495(3)
_cell_formula_units_Z 4
_cell_length_a 7.4622(8)
_cell_length_b 10.6054(12)
_cell_length_c 13.7873(16)
_cell_measurement_reflns_used 9997
_cell_measurement_temperature 296(2)
_cell_measurement_theta_max 27.42
_cell_measurement_theta_min 2.83
_cell_volume 999.6(2)
_computing_cell_refinement 'Bruker SAINT'
_computing_data_collection 'Bruker APEX2'
_computing_data_reduction 'Bruker SAINT'
_computing_molecular_graphics 'Bruker SHELXTL'
_computing_publication_material 'Bruker SHELXTL'
_computing_structure_refinement 'SHELXL-2018/3 (Sheldrick, 2018)'
_computing_structure_solution 'SHELXS-97 (Sheldrick 2008)'
_diffrn_ambient_temperature 296(2)
_diffrn_measured_fraction_theta_full 0.997
_diffrn_measured_fraction_theta_max 0.997
_diffrn_measurement_device_type 'Bruker APEX-II CCD'
_diffrn_measurement_method '\f and \w scans'
_diffrn_radiation_type MoK\a
_diffrn_radiation_wavelength 0.71073
_diffrn_reflns_av_R_equivalents 0.0594
_diffrn_reflns_av_unetI/netI 0.0411
_diffrn_reflns_Laue_measured_fraction_full 0.997
_diffrn_reflns_Laue_measured_fraction_max 0.997
_diffrn_reflns_limit_h_max 8
_diffrn_reflns_limit_h_min -7
_diffrn_reflns_limit_k_max 12
_diffrn_reflns_limit_k_min -12
_diffrn_reflns_limit_l_max 16
_diffrn_reflns_limit_l_min -16
_diffrn_reflns_number 22093
_diffrn_reflns_point_group_measured_fraction_full 0.997
_diffrn_reflns_point_group_measured_fraction_max 0.997
_diffrn_reflns_theta_full 24.997
_diffrn_reflns_theta_max 24.997
_diffrn_reflns_theta_min 2.036
_exptl_absorpt_coefficient_mu 0.127
_exptl_absorpt_correction_T_max 0.992
_exptl_absorpt_correction_T_min 0.989
_exptl_absorpt_correction_type multi-scan
_exptl_absorpt_process_details SADABS
_exptl_crystal_colour Yellow
_exptl_crystal_density_diffrn 1.569
_exptl_crystal_description Needle
_exptl_crystal_F_000 488
_exptl_crystal_size_max 0.090
_exptl_crystal_size_mid 0.070
_exptl_crystal_size_min 0.060
_refine_diff_density_max 0.383
_refine_diff_density_min -0.352
_refine_diff_density_rms 0.105
_refine_ls_extinction_method none
_refine_ls_goodness_of_fit_ref 1.087
_refine_ls_hydrogen_treatment constr
_refine_ls_matrix_type full
_refine_ls_number_parameters 307
_refine_ls_number_reflns 3513
_refine_ls_number_restraints 0
_refine_ls_restrained_S_all 1.087
_refine_ls_R_factor_all 0.0688
_refine_ls_R_factor_gt 0.0566
_refine_ls_shift/su_max 0.000
_refine_ls_shift/su_mean 0.000
_refine_ls_structure_factor_coef Fsqd
_refine_ls_weighting_details 'w=1/[\s^2^(Fo^2^)+(0.0785P)^2^+0.2128P] where P=(Fo^2^+2Fc^2^)/3'
_refine_ls_weighting_scheme calc
_refine_ls_wR_factor_gt 0.1374
_refine_ls_wR_factor_ref 0.1456
_reflns_Friedel_coverage 0.000
_reflns_number_gt 2793
_reflns_number_total 3513
_reflns_threshold_expression 'I > 2\s(I)'
_cod_data_source_file d5nj03844h3.cif
_cod_data_source_block VSP-C7
_cod_database_code 7064129
_shelx_shelxl_version_number 2018/3
_shelx_space_group_comment
;
The symmetry employed for this shelxl refinement is uniquely defined
by the following loop, which should always be used as a source of
symmetry information in preference to the above space-group names.
They are only intended as comments.
;
_shelx_estimated_absorpt_t_min 0.989
_shelx_estimated_absorpt_t_max 0.992

loop_
_space_group_symop_operation_xyz
'x, y, z'
'-x, -y, -z'

loop_
_atom_site_label
_atom_site_type_symbol
_atom_site_fract_x
_atom_site_fract_y
_atom_site_fract_z
_atom_site_U_iso_or_equiv
_atom_site_adp_type
_atom_site_occupancy
_atom_site_site_symmetry_order
_atom_site_calc_flag
_atom_site_refinement_flags_posn
_atom_site_refinement_flags_adp
_atom_site_refinement_flags_occupancy
_atom_site_disorder_assembly
_atom_site_disorder_group
O1 O 0.9672(3) 0.68841(18) 0.10649(16) 0.0824(6) Uani 1 1 d . . . . .
O4 O 0.3071(2) 0.15420(19) 0.41114(15) 0.0832(6) Uani 1 1 d . . . . .
O5 O 0.3421(2) 0.67624(16) 0.38246(14) 0.0645(5) Uani 1 1 d . . . . .
O7 O -0.3366(2) 0.92260(18) 0.27677(16) 0.0729(5) Uani 1 1 d . . . . .
N1 N 0.6306(2) 0.47914(16) 0.12626(12) 0.0419(4) Uani 1 1 d . . . . .
N2 N 0.7247(2) 0.26244(16) 0.24340(12) 0.0415(4) Uani 1 1 d . . . . .
O2 O 1.0138(2) 0.47957(18) 0.11161(13) 0.0666(5) Uani 1 1 d . . . . .
O3 O 0.3514(2) 0.24945(17) 0.24569(14) 0.0659(5) Uani 1 1 d . . . . .
N6 N 0.0476(2) 0.90598(16) 0.26838(13) 0.0434(4) Uani 1 1 d . . . . .
N5 N -0.0321(2) 0.68366(16) 0.37301(12) 0.0414(4) Uani 1 1 d . . . . .
O6 O 0.3995(2) 0.47655(17) 0.36482(13) 0.0648(5) Uani 1 1 d . . . . .
C3 C 0.4228(3) 0.6614(2) 0.11041(16) 0.0530(6) Uani 1 1 d . . . . .
H3 H 0.311641 0.716903 0.104880 0.064 Uiso 1 1 calc R U . . .
C4 C 0.4503(3) 0.5274(2) 0.12100(15) 0.0479(5) Uani 1 1 d . . . . .
H4 H 0.358907 0.476406 0.124166 0.057 Uiso 1 1 calc R U . . .
C5 C 0.7029(3) 0.3389(2) 0.13762(15) 0.0450(5) Uani 1 1 d . . . . .
H5A H 0.822598 0.334261 0.091245 0.054 Uiso 1 1 calc R U . . .
H5B H 0.619546 0.297405 0.115906 0.054 Uiso 1 1 calc R U . . .
C9 C 0.5947(3) 0.20761(19) 0.32911(16) 0.0446(5) Uani 1 1 d . . . . .
C8 C 0.6810(3) 0.1460(2) 0.41213(17) 0.0540(6) Uani 1 1 d . . . . .
H8 H 0.624775 0.102336 0.479255 0.065 Uiso 1 1 calc R U . . .
N3 N 0.9094(3) 0.5839(2) 0.11239(14) 0.0546(5) Uani 1 1 d . . . . .
C1 C 0.7181(3) 0.5874(2) 0.11845(15) 0.0454(5) Uani 1 1 d . . . . .
C7 C 0.8674(3) 0.1612(2) 0.37698(18) 0.0539(6) Uani 1 1 d . . . . .
H7 H 0.960152 0.128581 0.416197 0.065 Uiso 1 1 calc R U . . .
C6 C 0.8913(3) 0.2324(2) 0.27494(17) 0.0479(5) Uani 1 1 d . . . . .
H6 H 1.004089 0.256895 0.232938 0.057 Uiso 1 1 calc R U . . .
N4 N 0.4083(2) 0.20411(18) 0.32759(16) 0.0544(5) Uani 1 1 d . . . . .
C2 C 0.5914(3) 0.6993(2) 0.10944(17) 0.0540(6) Uani 1 1 d . . . . .
H2 H 0.614295 0.784954 0.103725 0.065 Uiso 1 1 calc R U . . .
O9 O -0.2983(3) 1.0315(2) 0.11341(15) 0.0817(6) Uani 1 1 d . . . . .
N8 N -0.2363(3) 0.97263(18) 0.19372(17) 0.0548(5) Uani 1 1 d . . . . .
C18 C -0.0452(3) 0.9690(2) 0.18698(16) 0.0454(5) Uani 1 1 d . . . . .
C14 C -0.0189(3) 0.8197(2) 0.37177(16) 0.0470(5) Uani 1 1 d . . . . .
H14A H 0.064366 0.816331 0.417060 0.056 Uiso 1 1 calc R U . . .
H14B H -0.140575 0.858750 0.399808 0.056 Uiso 1 1 calc R U . . .
C10 C 0.1054(3) 0.5780(2) 0.36728(14) 0.0412(5) Uani 1 1 d . . . . .
C11 C 0.0267(3) 0.4709(2) 0.36755(16) 0.0468(5) Uani 1 1 d . . . . .
H11 H 0.088634 0.387512 0.364096 0.056 Uiso 1 1 calc R U . . .
N7 N 0.2927(2) 0.57766(18) 0.37135(13) 0.0475(4) Uani 1 1 d . . . . .
C17 C 0.0749(3) 1.0388(2) 0.10402(18) 0.0543(6) Uani 1 1 d . . . . .
H17 H 0.047763 1.089479 0.039665 0.065 Uiso 1 1 calc R U . . .
C16 C 0.2446(3) 1.0193(2) 0.13444(19) 0.0593(6) Uani 1 1 d . . . . .
H16 H 0.352552 1.054675 0.094185 0.071 Uiso 1 1 calc R U . . .
C15 C 0.2237(3) 0.9388(2) 0.23424(18) 0.0523(6) Uani 1 1 d . . . . .
H15 H 0.316839 0.910385 0.273314 0.063 Uiso 1 1 calc R U . . .
C13 C -0.1947(3) 0.6389(2) 0.37738(15) 0.0465(5) Uani 1 1 d . . . . .
H13 H -0.310771 0.689111 0.382037 0.056 Uiso 1 1 calc R U . . .
C12 C -0.1618(3) 0.5098(2) 0.37391(16) 0.0490(5) Uani 1 1 d . . . . .
H12 H -0.250120 0.457289 0.375526 0.059 Uiso 1 1 calc R U . . .

loop_
_atom_site_aniso_label
_atom_site_aniso_U_11
_atom_site_aniso_U_22
_atom_site_aniso_U_33
_atom_site_aniso_U_23
_atom_site_aniso_U_13
_atom_site_aniso_U_12
O1 0.0706(12) 0.0691(12) 0.1054(15) 0.0001(10) -0.0273(10) -0.0333(10)
O4 0.0555(10) 0.0859(13) 0.0772(13) 0.0080(10) 0.0085(9) -0.0139(9)
O5 0.0519(9) 0.0596(10) 0.0857(12) -0.0153(9) -0.0239(8) -0.0115(8)
O7 0.0468(9) 0.0696(11) 0.0905(13) -0.0081(10) -0.0112(9) -0.0061(8)
N1 0.0385(9) 0.0499(10) 0.0366(9) -0.0116(7) -0.0071(7) -0.0049(7)
N2 0.0403(9) 0.0420(9) 0.0439(9) -0.0172(7) -0.0080(7) -0.0004(7)
O2 0.0429(9) 0.0762(12) 0.0736(11) -0.0133(9) -0.0089(8) -0.0066(8)
O3 0.0517(9) 0.0727(11) 0.0712(11) -0.0107(9) -0.0170(8) -0.0125(8)
N6 0.0405(9) 0.0398(9) 0.0530(10) -0.0178(8) -0.0091(7) -0.0035(7)
N5 0.0386(9) 0.0435(9) 0.0408(9) -0.0115(7) -0.0061(7) -0.0042(7)
O6 0.0447(9) 0.0683(11) 0.0779(11) -0.0253(9) -0.0117(8) 0.0099(8)
C3 0.0483(12) 0.0568(14) 0.0492(13) -0.0101(10) -0.0132(10) 0.0017(10)
C4 0.0411(11) 0.0613(14) 0.0410(11) -0.0115(10) -0.0101(9) -0.0077(10)
C5 0.0450(11) 0.0535(12) 0.0395(11) -0.0197(9) -0.0054(8) -0.0055(9)
C9 0.0438(11) 0.0378(11) 0.0503(12) -0.0141(9) -0.0052(9) -0.0021(9)
C8 0.0671(15) 0.0418(12) 0.0499(13) -0.0106(10) -0.0118(11) -0.0017(10)
N3 0.0489(11) 0.0637(13) 0.0457(11) 0.0002(9) -0.0108(8) -0.0184(10)
C1 0.0449(11) 0.0519(12) 0.0373(11) -0.0053(9) -0.0069(8) -0.0147(9)
C7 0.0624(14) 0.0423(12) 0.0648(15) -0.0188(11) -0.0283(11) 0.0024(10)
C6 0.0430(11) 0.0454(12) 0.0611(14) -0.0238(10) -0.0133(10) 0.0003(9)
N4 0.0464(10) 0.0440(10) 0.0644(13) -0.0085(9) -0.0052(9) -0.0032(8)
C2 0.0598(14) 0.0479(13) 0.0509(13) -0.0061(10) -0.0132(10) -0.0086(11)
O9 0.0681(11) 0.0967(14) 0.0853(13) -0.0215(11) -0.0389(10) 0.0024(10)
N8 0.0508(11) 0.0448(11) 0.0750(14) -0.0228(10) -0.0212(10) 0.0013(9)
C18 0.0468(11) 0.0398(11) 0.0565(13) -0.0230(10) -0.0139(10) -0.0007(9)
C14 0.0469(11) 0.0504(12) 0.0478(12) -0.0224(10) -0.0072(9) -0.0033(9)
C10 0.0380(10) 0.0485(12) 0.0345(10) -0.0101(8) -0.0060(8) -0.0026(9)
C11 0.0498(12) 0.0451(12) 0.0451(11) -0.0147(9) -0.0077(9) -0.0032(9)
N7 0.0397(9) 0.0543(11) 0.0439(10) -0.0085(8) -0.0079(7) -0.0038(9)
C17 0.0623(14) 0.0452(12) 0.0541(13) -0.0148(10) -0.0089(11) -0.0050(10)
C16 0.0504(13) 0.0518(14) 0.0709(16) -0.0137(12) -0.0032(11) -0.0119(10)
C15 0.0432(12) 0.0466(12) 0.0701(15) -0.0179(11) -0.0144(10) -0.0057(9)
C13 0.0349(10) 0.0530(13) 0.0469(12) -0.0078(9) -0.0072(8) -0.0057(9)
C12 0.0473(12) 0.0503(13) 0.0491(12) -0.0089(10) -0.0103(9) -0.0129(10)

loop_
_atom_type_symbol
_atom_type_description
_atom_type_scat_dispersion_real
_atom_type_scat_dispersion_imag
_atom_type_scat_source
C C 0.0033 0.0016 'International Tables Vol C Tables 4.2.6.8 and 6.1.1.4'
H H 0.0000 0.0000 'International Tables Vol C Tables 4.2.6.8 and 6.1.1.4'
N N 0.0061 0.0033 'International Tables Vol C Tables 4.2.6.8 and 6.1.1.4'
O O 0.0106 0.0060 'International Tables Vol C Tables 4.2.6.8 and 6.1.1.4'

loop_
_geom_angle_atom_site_label_1
_geom_angle_atom_site_label_2
_geom_angle_atom_site_label_3
_geom_angle
_geom_angle_site_symmetry_1
_geom_angle_site_symmetry_3
_geom_angle_publ_flag
C4 N1 C1 106.14(17) . . ?
C4 N1 C5 123.08(17) . . ?
C1 N1 C5 130.78(16) . . ?
C6 N2 C9 106.33(16) . . ?
C6 N2 C5 123.32(17) . . ?
C9 N2 C5 130.35(17) . . ?
C15 N6 C18 106.31(17) . . ?
C15 N6 C14 123.79(18) . . ?
C18 N6 C14 129.89(17) . . ?
C13 N5 C10 106.33(16) . . ?
C13 N5 C14 123.47(17) . . ?
C10 N5 C14 130.17(17) . . ?
C4 C3 C2 107.23(19) . . ?
C4 C3 H3 126.4 . . ?
C2 C3 H3 126.4 . . ?
N1 C4 C3 110.19(19) . . ?
N1 C4 H4 124.9 . . ?
C3 C4 H4 124.9 . . ?
N1 C5 N2 114.18(15) . . ?
N1 C5 H5A 108.7 . . ?
N2 C5 H5A 108.7 . . ?
N1 C5 H5B 108.7 . . ?
N2 C5 H5B 108.7 . . ?
H5A C5 H5B 107.6 . . ?
C8 C9 N2 109.17(19) . . ?
C8 C9 N4 125.79(19) . . ?
N2 C9 N4 124.73(18) . . ?
C9 C8 C7 106.9(2) . . ?
C9 C8 H8 126.6 . . ?
C7 C8 H8 126.6 . . ?
O2 N3 O1 122.21(19) . . ?
O2 N3 C1 120.21(19) . . ?
O1 N3 C1 117.6(2) . . ?
C2 C1 N1 109.19(18) . . ?
C2 C1 N3 125.7(2) . . ?
N1 C1 N3 124.92(19) . . ?
C6 C7 C8 107.9(2) . . ?
C6 C7 H7 126.1 . . ?
C8 C7 H7 126.1 . . ?
C7 C6 N2 109.73(19) . . ?
C7 C6 H6 125.1 . . ?
N2 C6 H6 125.1 . . ?
O3 N4 O4 122.5(2) . . ?
O3 N4 C9 120.16(18) . . ?
O4 N4 C9 117.4(2) . . ?
C1 C2 C3 107.2(2) . . ?
C1 C2 H2 126.4 . . ?
C3 C2 H2 126.4 . . ?
O7 N8 O9 122.3(2) . . ?
O7 N8 C18 120.7(2) . . ?
O9 N8 C18 116.9(2) . . ?
C17 C18 N6 109.13(19) . . ?
C17 C18 N8 125.9(2) . . ?
N6 C18 N8 124.62(19) . . ?
N5 C14 N6 113.76(15) . . ?
N5 C14 H14A 108.8 . . ?
N6 C14 H14A 108.8 . . ?
N5 C14 H14B 108.8 . . ?
N6 C14 H14B 108.8 . . ?
H14A C14 H14B 107.7 . . ?
C11 C10 N5 109.01(17) . . ?
C11 C10 N7 125.86(18) . . ?
N5 C10 N7 124.84(18) . . ?
C10 C11 C12 107.23(18) . . ?
C10 C11 H11 126.4 . . ?
C12 C11 H11 126.4 . . ?
O6 N7 O5 122.81(18) . . ?
O6 N7 C10 117.55(18) . . ?
O5 N7 C10 119.64(17) . . ?
C18 C17 C16 107.0(2) . . ?
C18 C17 H17 126.5 . . ?
C16 C17 H17 126.5 . . ?
C15 C16 C17 107.3(2) . . ?
C15 C16 H16 126.3 . . ?
C17 C16 H16 126.3 . . ?
N6 C15 C16 110.3(2) . . ?
N6 C15 H15 124.9 . . ?
C16 C15 H15 124.9 . . ?
C12 C13 N5 109.84(18) . . ?
C12 C13 H13 125.1 . . ?
N5 C13 H13 125.1 . . ?
C13 C12 C11 107.59(19) . . ?
C13 C12 H12 126.2 . . ?
C11 C12 H12 126.2 . . ?

loop_
_geom_bond_atom_site_label_1
_geom_bond_atom_site_label_2
_geom_bond_distance
_geom_bond_site_symmetry_2
_geom_bond_publ_flag
O1 N3 1.234(2) . ?
O4 N4 1.236(2) . ?
O5 N7 1.233(2) . ?
O7 N8 1.228(2) . ?
N1 C4 1.360(3) . ?
N1 C1 1.385(3) . ?
N1 C5 1.459(3) . ?
N2 C6 1.364(3) . ?
N2 C9 1.380(3) . ?
N2 C5 1.462(3) . ?
O2 N3 1.232(2) . ?
O3 N4 1.225(2) . ?
N6 C15 1.356(3) . ?
N6 C18 1.385(3) . ?
N6 C14 1.459(3) . ?
N5 C13 1.363(3) . ?
N5 C10 1.383(2) . ?
N5 C14 1.458(3) . ?
O6 N7 1.228(2) . ?
C3 C4 1.364(3) . ?
C3 C2 1.385(3) . ?
C3 H3 0.9300 . ?
C4 H4 0.9300 . ?
C5 H5A 0.9700 . ?
C5 H5B 0.9700 . ?
C9 C8 1.372(3) . ?
C9 N4 1.404(3) . ?
C8 C7 1.381(3) . ?
C8 H8 0.9300 . ?
N3 C1 1.404(3) . ?
C1 C2 1.368(3) . ?
C7 C6 1.359(3) . ?
C7 H7 0.9300 . ?
C6 H6 0.9300 . ?
C2 H2 0.9300 . ?
O9 N8 1.239(3) . ?
N8 C18 1.401(3) . ?
C18 C17 1.372(3) . ?
C14 H14A 0.9700 . ?
C14 H14B 0.9700 . ?
C10 C11 1.369(3) . ?
C10 N7 1.411(3) . ?
C11 C12 1.382(3) . ?
C11 H11 0.9300 . ?
C17 C16 1.387(3) . ?
C17 H17 0.9300 . ?
C16 C15 1.363(3) . ?
C16 H16 0.9300 . ?
C15 H15 0.9300 . ?
C13 C12 1.360(3) . ?
C13 H13 0.9300 . ?
C12 H12 0.9300 . ?

loop_
_geom_torsion_atom_site_label_1
_geom_torsion_atom_site_label_2
_geom_torsion_atom_site_label_3
_geom_torsion_atom_site_label_4
_geom_torsion
_geom_torsion_site_symmetry_1
_geom_torsion_site_symmetry_2
_geom_torsion_site_symmetry_3
_geom_torsion_site_symmetry_4
_geom_torsion_publ_flag
C1 N1 C4 C3 -0.1(2) . . . . ?
C5 N1 C4 C3 -179.94(17) . . . . ?
C2 C3 C4 N1 -0.3(2) . . . . ?
C4 N1 C5 N2 -101.4(2) . . . . ?
C1 N1 C5 N2 78.8(2) . . . . ?
C6 N2 C5 N1 -100.6(2) . . . . ?
C9 N2 C5 N1 79.1(2) . . . . ?
C6 N2 C9 C8 0.6(2) . . . . ?
C5 N2 C9 C8 -179.21(18) . . . . ?
C6 N2 C9 N4 -173.34(18) . . . . ?
C5 N2 C9 N4 6.9(3) . . . . ?
N2 C9 C8 C7 -0.9(2) . . . . ?
N4 C9 C8 C7 172.98(19) . . . . ?
C4 N1 C1 C2 0.5(2) . . . . ?
C5 N1 C1 C2 -179.70(17) . . . . ?
C4 N1 C1 N3 -174.84(18) . . . . ?
C5 N1 C1 N3 5.0(3) . . . . ?
O2 N3 C1 C2 -173.0(2) . . . . ?
O1 N3 C1 C2 6.0(3) . . . . ?
O2 N3 C1 N1 1.5(3) . . . . ?
O1 N3 C1 N1 -179.46(19) . . . . ?
C9 C8 C7 C6 0.8(2) . . . . ?
C8 C7 C6 N2 -0.5(2) . . . . ?
C9 N2 C6 C7 -0.1(2) . . . . ?
C5 N2 C6 C7 179.74(17) . . . . ?
C8 C9 N4 O3 -171.4(2) . . . . ?
N2 C9 N4 O3 1.5(3) . . . . ?
C8 C9 N4 O4 8.6(3) . . . . ?
N2 C9 N4 O4 -178.45(19) . . . . ?
N1 C1 C2 C3 -0.7(2) . . . . ?
N3 C1 C2 C3 174.61(19) . . . . ?
C4 C3 C2 C1 0.6(2) . . . . ?
C15 N6 C18 C17 0.3(2) . . . . ?
C14 N6 C18 C17 -179.26(18) . . . . ?
C15 N6 C18 N8 -172.87(19) . . . . ?
C14 N6 C18 N8 7.5(3) . . . . ?
O7 N8 C18 C17 -169.0(2) . . . . ?
O9 N8 C18 C17 9.0(3) . . . . ?
O7 N8 C18 N6 3.1(3) . . . . ?
O9 N8 C18 N6 -178.98(18) . . . . ?
C13 N5 C14 N6 -100.5(2) . . . . ?
C10 N5 C14 N6 77.3(2) . . . . ?
C15 N6 C14 N5 -102.2(2) . . . . ?
C18 N6 C14 N5 77.4(2) . . . . ?
C13 N5 C10 C11 0.4(2) . . . . ?
C14 N5 C10 C11 -177.80(18) . . . . ?
C13 N5 C10 N7 -173.71(18) . . . . ?
C14 N5 C10 N7 8.1(3) . . . . ?
N5 C10 C11 C12 -0.2(2) . . . . ?
N7 C10 C11 C12 173.76(18) . . . . ?
C11 C10 N7 O6 7.3(3) . . . . ?
N5 C10 N7 O6 -179.67(17) . . . . ?
C11 C10 N7 O5 -171.85(19) . . . . ?
N5 C10 N7 O5 1.2(3) . . . . ?
N6 C18 C17 C16 -0.2(2) . . . . ?
N8 C18 C17 C16 172.86(19) . . . . ?
C18 C17 C16 C15 0.1(2) . . . . ?
C18 N6 C15 C16 -0.3(2) . . . . ?
C14 N6 C15 C16 179.32(18) . . . . ?
C17 C16 C15 N6 0.2(3) . . . . ?
C10 N5 C13 C12 -0.4(2) . . . . ?
C14 N5 C13 C12 177.95(17) . . . . ?
N5 C13 C12 C11 0.2(2) . . . . ?
C10 C11 C12 C13 0.0(2) . . . . ?
